data_4304956
loop_
_publ_author_name
'Minh Nguyen'
'Tuan Phan'
'Eric Van Caemelbecke'
'Xin Wei'
'John L. Bear'
'Karl M. Kadish'

_publ_section_title
;
Synthesis and Characterization of (3,1) Ru2(F3ap)4(NCS) and (3,1)
Ru2(F3ap)3(F2Oap)(NCS) Where F3ap Is the
2-(2,4,6-Trifluoroanilino)pyridinate Anion
;
_journal_name_full 'Inorganic Chemistry'
_journal_page_first 4392
_journal_page_last 4400
_journal_paper_doi 10.1021/ic8000703
_journal_volume 47
_journal_year 2008
_chemical_formula_moiety 'C45 H24 F12 N9 Ru2 S, 0.5 C6 H14'
_chemical_formula_sum 'C48 H31 F12 N9 Ru2 S'
_chemical_formula_weight 1196.02
_chemical_name_systematic
; 
 ? 
;
_space_group_IT_number 130
_symmetry_cell_setting tetragonal
_symmetry_space_group_name_Hall '-P 4a 2ac'
_symmetry_space_group_name_H-M 'P 4/n c c :2'
_atom_sites_solution_hydrogens geom
_atom_sites_solution_primary direct
_atom_sites_solution_secondary difmap
_audit_creation_method SHELXL-97
_cell_angle_alpha 90.00
_cell_angle_beta 90.00
_cell_angle_gamma 90.00
_cell_formula_units_Z 16
_cell_length_a 28.6662(5)
_cell_length_b 28.6662(5)
_cell_length_c 23.0963(8)
_cell_measurement_reflns_used 6881
_cell_measurement_temperature 223(2)
_cell_measurement_theta_max 23.55
_cell_measurement_theta_min 1.82
_cell_volume 18979.4(8)
_computing_cell_refinement 'SAINT v7.12A (Bruker-Nonius, 2004)'
_computing_data_collection 'APEX2 v1.0-27 (Bruker-Nonius, 2005)'
_computing_data_reduction 'SAINT v7.12A (Bruker-Nonius, 2004)'
_computing_structure_refinement 'SHELXL v5.10 (G.M. Sheldrick, 1997)'
_computing_structure_solution 'SHELXS v5.10 (G.M. Sheldrick, 1997)'
_diffrn_ambient_temperature 223(2)
_diffrn_detector_area_resol_mean 4K
_diffrn_measured_fraction_theta_full 0.999
_diffrn_measured_fraction_theta_max 0.999
_diffrn_measurement_device_type 'Bruker-Nonius APEX II CCD'
_diffrn_measurement_method CCD
_diffrn_radiation_monochromator graphite
_diffrn_radiation_source 'fine-focus sealed tube'
_diffrn_radiation_type MoK\a
_diffrn_radiation_wavelength 0.71073
_diffrn_reflns_av_R_equivalents 0.0313
_diffrn_reflns_av_sigmaI/netI 0.0160
_diffrn_reflns_limit_h_max 22
_diffrn_reflns_limit_h_min 0
_diffrn_reflns_limit_k_max 32
_diffrn_reflns_limit_k_min 0
_diffrn_reflns_limit_l_max 25
_diffrn_reflns_limit_l_min 0
_diffrn_reflns_number 85573
_diffrn_reflns_theta_full 23.55
_diffrn_reflns_theta_max 23.55
_diffrn_reflns_theta_min 1.82
_diffrn_standards_decay_% 0.0
_exptl_absorpt_coefficient_mu 0.774
_exptl_absorpt_correction_T_max 0.9517
_exptl_absorpt_correction_T_min 0.8765
_exptl_absorpt_correction_type empirical
_exptl_crystal_colour 'Very dark brownish-green'
_exptl_crystal_density_diffrn 1.674
_exptl_crystal_density_method 'not measured'
_exptl_crystal_description 'Square column'
_exptl_crystal_F_000 9504
_exptl_crystal_size_max 0.45
_exptl_crystal_size_mid 0.17
_exptl_crystal_size_min 0.17
_refine_diff_density_max 0.652
_refine_diff_density_min -0.356
_refine_diff_density_rms 0.050
_refine_ls_extinction_method none
_refine_ls_goodness_of_fit_ref 1.015
_refine_ls_hydrogen_treatment calculated
_refine_ls_matrix_type full
_refine_ls_number_parameters 660
_refine_ls_number_reflns 7073
_refine_ls_number_restraints 10
_refine_ls_restrained_S_all 1.015
_refine_ls_R_factor_all 0.0336
_refine_ls_R_factor_gt 0.0221
_refine_ls_shift/su_max 0.267
_refine_ls_shift/su_mean 0.005
_refine_ls_structure_factor_coef Fsqd
_refine_ls_weighting_details 'calc w=1/[\s^2^(Fo^2^)+(0.0332P)^2^+11.9374P] where P=(Fo^2^+2Fc^2^)/3'
_refine_ls_weighting_scheme calc
_refine_ls_wR_factor_gt 0.0584
_refine_ls_wR_factor_ref 0.0647
_reflns_number_gt 5226
_reflns_number_total 7846
_reflns_threshold_expression >4sigma(I)
_cod_data_source_file ic8000703-file003_1.cif
_cod_data_source_block k1031
_cod_depositor_comments
;
The following automatic conversions were performed:
'_symmetry_cell_setting' value 'Tetragonal' changed to 'tetragonal'
according to '/home/saulius/struct/CIF-dictionaries/cif_core.dic'
dictionary named 'cif_core.dic' version 2.4.1 from
2010-06-29.

'_exptl_absorpt_correction_type' value 'Empirical' changed to
'empirical' according to
'/home/saulius/struct/CIF-dictionaries/cif_core.dic' dictionary named
'cif_core.dic' version 2.4.1 from 2010-06-29.

Automatic conversion script
Id: cif_fix_enum 1527 2010-12-29 10:47:43Z saulius 
;
_cod_original_sg_symbol_H-M 'P 4/n c c'
_cod_database_code 4304956

loop_
_symmetry_equiv_pos_as_xyz
'x, y, z'
'-x+1/2, -y+1/2, z'
'-y+1/2, x, z'
'y, -x+1/2, z'
'-x, y+1/2, -z+1/2'
'x+1/2, -y, -z+1/2'
'y+1/2, x+1/2, -z+1/2'
'-y, -x, -z+1/2'
'-x, -y, -z'
'x-1/2, y-1/2, -z'
'y-1/2, -x, -z'
'-y, x-1/2, -z'
'x, -y-1/2, z-1/2'
'-x-1/2, y, z-1/2'
'-y-1/2, -x-1/2, z-1/2'
'y, x, z-1/2'

loop_
_atom_site_label
_atom_site_type_symbol
_atom_site_fract_x
_atom_site_fract_y
_atom_site_fract_z
_atom_site_U_iso_or_equiv
_atom_site_adp_type
_atom_site_occupancy
_atom_site_symmetry_multiplicity
_atom_site_calc_flag
_atom_site_refinement_flags
_atom_site_disorder_assembly
_atom_site_disorder_group
Ru1 Ru 0.533034(8) 0.835485(8) 0.375852(9) 0.03380(7) Uani 1 1 d . . .
Ru2 Ru 0.509713(8) 0.815363(8) 0.467005(9) 0.03366(7) Uani 1 1 d . . .
S1 S 0.57858(4) 0.88479(4) 0.18154(4) 0.0804(3) Uani 1 1 d . . .
F1 F 0.64653(7) 0.83251(7) 0.51458(9) 0.0718(6) Uani 1 1 d . . .
F2 F 0.65152(8) 0.75852(10) 0.69509(8) 0.0974(8) Uani 1 1 d . . .
F3 F 0.53928(7) 0.71512(7) 0.55928(8) 0.0654(5) Uani 1 1 d . . .
F4 F 0.48899(7) 0.95675(6) 0.48648(8) 0.0655(5) Uani 1 1 d . . .
F5 F 0.44725(9) 0.96278(8) 0.68198(10) 0.0976(8) Uani 1 1 d . . .
F6 F 0.53970(7) 0.84027(6) 0.61311(7) 0.0594(5) Uani 1 1 d . . .
F7 F 0.36010(7) 0.83721(7) 0.39559(8) 0.0653(5) Uani 1 1 d . . .
F8 F 0.28885(7) 0.78527(7) 0.56593(11) 0.0902(7) Uani 1 1 d . . .
F9 F 0.44866(7) 0.81715(7) 0.56472(7) 0.0649(5) Uani 1 1 d . . .
F10 F 0.52322(7) 0.72464(7) 0.26375(8) 0.0661(5) Uani 1 1 d . . .
F11 F 0.43675(8) 0.78765(8) 0.11015(7) 0.0765(6) Uani 1 1 d . . .
F12 F 0.41897(7) 0.84742(7) 0.29641(7) 0.0655(5) Uani 1 1 d . . .
N1 N 0.58455(7) 0.78386(8) 0.37976(9) 0.0361(5) Uani 1 1 d . . .
N2 N 0.57124(8) 0.78053(8) 0.47869(9) 0.0367(5) Uani 1 1 d . . .
N3 N 0.57893(8) 0.88359(8) 0.41387(10) 0.0409(6) Uani 1 1 d . . .
N4 N 0.53776(8) 0.87472(8) 0.49946(10) 0.0416(6) Uani 1 1 d . . .
N5 N 0.48240(8) 0.88841(8) 0.37782(9) 0.0386(6) Uani 1 1 d . . .
N6 N 0.44734(8) 0.84872(8) 0.45288(9) 0.0381(5) Uani 1 1 d . . .
N7 N 0.47617(7) 0.75684(8) 0.43469(9) 0.0343(5) Uani 1 1 d . . .
N8 N 0.48529(8) 0.78740(8) 0.34317(9) 0.0362(5) Uani 1 1 d . . .
N9 N 0.55285(8) 0.85430(9) 0.29042(10) 0.0453(6) Uani 1 1 d . . .
C1 C 0.60823(10) 0.76881(10) 0.33242(12) 0.0432(7) Uani 1 1 d . . .
H1 H 0.5990 0.7801 0.2960 0.052 Uiso 1 1 calc R . .
C2 C 0.64473(10) 0.73817(11) 0.33472(12) 0.0490(8) Uani 1 1 d . . .
H2 H 0.6601 0.7286 0.3007 0.059 Uiso 1 1 calc R . .
C3 C 0.65859(11) 0.72143(11) 0.38858(13) 0.0477(8) Uani 1 1 d . . .
H3 H 0.6837 0.7005 0.3916 0.057 Uiso 1 1 calc R . .
C4 C 0.63540(10) 0.73574(10) 0.43696(12) 0.0413(7) Uani 1 1 d . . .
H4 H 0.6448 0.7249 0.4735 0.050 Uiso 1 1 calc R . .
C5 C 0.59747(9) 0.76663(9) 0.43244(11) 0.0346(6) Uani 1 1 d . . .
C6 C 0.59152(10) 0.77454(10) 0.53394(11) 0.0381(7) Uani 1 1 d . . .
C7 C 0.62907(11) 0.80117(11) 0.55236(13) 0.0496(8) Uani 1 1 d . . .
C8 C 0.64975(12) 0.79695(13) 0.60570(15) 0.0640(10) Uani 1 1 d . . .
H8 H 0.6752 0.8157 0.6165 0.077 Uiso 1 1 calc R . .
C9 C 0.63154(13) 0.76427(14) 0.64244(13) 0.0629(10) Uani 1 1 d . . .
C10 C 0.59478(12) 0.73618(13) 0.62839(13) 0.0573(9) Uani 1 1 d . . .
H10 H 0.5831 0.7138 0.6544 0.069 Uiso 1 1 calc R . .
C11 C 0.57569(10) 0.74230(11) 0.57416(12) 0.0452(7) Uani 1 1 d . . .
C12 C 0.61378(10) 0.90388(11) 0.38297(14) 0.0501(8) Uani 1 1 d . . .
H12 H 0.6197 0.8931 0.3453 0.060 Uiso 1 1 calc R . .
C13 C 0.64055(11) 0.93930(12) 0.40432(17) 0.0618(10) Uani 1 1 d . . .
H13 H 0.6641 0.9529 0.3816 0.074 Uiso 1 1 calc R . .
C14 C 0.63228(13) 0.95484(12) 0.46030(17) 0.0651(10) Uani 1 1 d . . .
H14 H 0.6504 0.9791 0.4759 0.078 Uiso 1 1 calc R . .
C15 C 0.59791(12) 0.93489(11) 0.49253(15) 0.0557(8) Uani 1 1 d . . .
H15 H 0.5920 0.9456 0.5303 0.067 Uiso 1 1 calc R . .
C16 C 0.57114(10) 0.89822(10) 0.46922(13) 0.0427(7) Uani 1 1 d . . .
C17 C 0.51669(11) 0.89801(10) 0.54712(12) 0.0451(7) Uani 1 1 d . . .
C18 C 0.49087(12) 0.93860(11) 0.53997(14) 0.0534(8) Uani 1 1 d . . .
C19 C 0.46723(13) 0.96084(13) 0.58389(16) 0.0649(10) Uani 1 1 d . . .
H19 H 0.4503 0.9884 0.5772 0.078 Uiso 1 1 calc R . .
C20 C 0.46953(14) 0.94114(13) 0.63762(16) 0.0672(10) Uani 1 1 d . . .
C21 C 0.49381(12) 0.90117(13) 0.64903(14) 0.0604(9) Uani 1 1 d . . .
H21 H 0.4948 0.8883 0.6865 0.072 Uiso 1 1 calc R . .
C22 C 0.51677(11) 0.88052(11) 0.60340(14) 0.0504(8) Uani 1 1 d . . .
C23 C 0.48558(11) 0.92638(10) 0.34280(13) 0.0471(8) Uani 1 1 d . . .
H23 H 0.5117 0.9291 0.3184 0.057 Uiso 1 1 calc R . .
C24 C 0.45280(12) 0.96066(11) 0.34130(14) 0.0531(8) Uani 1 1 d . . .
H24 H 0.4560 0.9861 0.3160 0.064 Uiso 1 1 calc R . .
C25 C 0.41464(12) 0.95731(11) 0.37773(14) 0.0528(8) Uani 1 1 d . . .
H25 H 0.3914 0.9804 0.3773 0.063 Uiso 1 1 calc R . .
C26 C 0.41121(11) 0.91991(10) 0.41440(13) 0.0474(7) Uani 1 1 d . . .
H26 H 0.3855 0.9174 0.4395 0.057 Uiso 1 1 calc R . .
C27 C 0.44585(10) 0.88523(10) 0.41485(12) 0.0384(7) Uani 1 1 d . . .
C28 C 0.40642(10) 0.83333(9) 0.47984(12) 0.0388(7) Uani 1 1 d . . .
C29 C 0.36356(11) 0.82738(10) 0.45268(14) 0.0479(8) Uani 1 1 d . . .
C30 C 0.32383(12) 0.81207(12) 0.48042(18) 0.0617(10) Uani 1 1 d . . .
H30 H 0.2952 0.8098 0.4608 0.074 Uiso 1 1 calc R . .
C31 C 0.32767(12) 0.80030(11) 0.53732(18) 0.0610(10) Uani 1 1 d . . .
C32 C 0.36860(12) 0.80163(11) 0.56692(15) 0.0548(9) Uani 1 1 d . . .
H32 H 0.3707 0.7921 0.6058 0.066 Uiso 1 1 calc R . .
C33 C 0.40681(11) 0.81771(11) 0.53685(13) 0.0462(7) Uani 1 1 d . . .
C34 C 0.45694(10) 0.72540(10) 0.47180(12) 0.0421(7) Uani 1 1 d . . .
H34 H 0.4637 0.7279 0.5115 0.050 Uiso 1 1 calc R . .
C35 C 0.42832(11) 0.69043(12) 0.45384(14) 0.0541(8) Uani 1 1 d . . .
H35 H 0.4154 0.6694 0.4806 0.065 Uiso 1 1 calc R . .
C36 C 0.41861(13) 0.68637(13) 0.39507(15) 0.0641(10) Uani 1 1 d . . .
H36 H 0.3997 0.6619 0.3815 0.077 Uiso 1 1 calc R . .
C37 C 0.43678(11) 0.71813(12) 0.35733(14) 0.0561(9) Uani 1 1 d . . .
H37 H 0.4296 0.7159 0.3177 0.067 Uiso 1 1 calc R . .
C38 C 0.46623(9) 0.75433(10) 0.37703(11) 0.0371(6) Uani 1 1 d . . .
C39 C 0.47280(9) 0.78678(10) 0.28359(11) 0.0372(7) Uani 1 1 d . . .
C40 C 0.49206(10) 0.75610(11) 0.24379(12) 0.0443(7) Uani 1 1 d . . .
C41 C 0.48046(11) 0.75537(12) 0.18569(12) 0.0521(8) Uani 1 1 d . . .
H41 H 0.4939 0.7337 0.1601 0.062 Uiso 1 1 calc R . .
C42 C 0.44877(12) 0.78726(12) 0.16728(12) 0.0525(8) Uani 1 1 d . . .
C43 C 0.42777(12) 0.81880(11) 0.20277(12) 0.0519(8) Uani 1 1 d . . .
H43 H 0.4059 0.8404 0.1888 0.062 Uiso 1 1 calc R . .
C44 C 0.44036(10) 0.81735(11) 0.26047(12) 0.0443(7) Uani 1 1 d . . .
C45 C 0.56336(10) 0.86691(10) 0.24479(13) 0.0418(7) Uani 1 1 d . . .
C46 C 0.1899(8) 0.6977(10) 0.2436(18) 0.102(4) Uiso 0.20 1 d PD A -1
H46A H 0.1705 0.7053 0.2106 0.153 Uiso 0.20 1 calc PR A -1
H46B H 0.1912 0.7243 0.2696 0.153 Uiso 0.20 1 calc PR A -1
H46C H 0.1768 0.6712 0.2639 0.153 Uiso 0.20 1 calc PR A -1
C47 C 0.2384(8) 0.6860(9) 0.2233(10) 0.102(4) Uiso 0.20 1 d PD A -1
H47A H 0.2510 0.7132 0.2029 0.122 Uiso 0.20 1 calc PR A -1
H47B H 0.2361 0.6605 0.1951 0.122 Uiso 0.20 1 calc PR A -1
C48 C 0.2727(8) 0.6719(10) 0.2697(10) 0.102(4) Uiso 0.20 1 d PD A -1
H48A H 0.2845 0.7019 0.2837 0.122 Uiso 0.20 1 calc PR A -1
H48B H 0.2525 0.6602 0.3007 0.122 Uiso 0.20 1 calc PR A -1
C49 C 0.3148(7) 0.6406(7) 0.2737(12) 0.102(4) Uiso 0.20 1 d PD A -1
H49A H 0.3287 0.6400 0.3124 0.122 Uiso 0.20 1 calc PR A -1
H49B H 0.3089 0.6088 0.2598 0.122 Uiso 0.20 1 calc PR A -1
C50 C 0.3416(7) 0.6697(9) 0.2316(14) 0.102(4) Uiso 0.20 1 d PD A -1
H50A H 0.3437 0.7020 0.2450 0.122 Uiso 0.20 1 calc PR A -1
H50B H 0.3267 0.6693 0.1934 0.122 Uiso 0.20 1 calc PR A -1
C51 C 0.3891(8) 0.6475(10) 0.2291(14) 0.102(4) Uiso 0.20 1 d PD A -1
H51A H 0.4086 0.6645 0.2021 0.153 Uiso 0.20 1 calc PR A -1
H51B H 0.3861 0.6154 0.2163 0.153 Uiso 0.20 1 calc PR A -1
H51C H 0.4032 0.6482 0.2673 0.153 Uiso 0.20 1 calc PR A -1
C46' C 0.1875(8) 0.7090(12) 0.2787(13) 0.114(4) Uiso 0.20 1 d PD B -2
H46D H 0.1727 0.7230 0.3122 0.170 Uiso 0.20 1 calc PR B -2
H46E H 0.1721 0.6798 0.2695 0.170 Uiso 0.20 1 calc PR B -2
H46F H 0.1851 0.7300 0.2459 0.170 Uiso 0.20 1 calc PR B -2
C47' C 0.2380(8) 0.6999(9) 0.2917(10) 0.114(4) Uiso 0.20 1 d PD B -2
H47C H 0.2538 0.7300 0.2959 0.136 Uiso 0.20 1 calc PR B -2
H47D H 0.2399 0.6840 0.3293 0.136 Uiso 0.20 1 calc PR B -2
C48' C 0.2643(8) 0.6715(11) 0.2484(12) 0.114(4) Uiso 0.20 1 d PD B -2
H48C H 0.2597 0.6394 0.2619 0.136 Uiso 0.20 1 calc PR B -2
H48D H 0.2453 0.6742 0.2133 0.136 Uiso 0.20 1 calc PR B -2
C49' C 0.3130(8) 0.6709(9) 0.2255(12) 0.114(4) Uiso 0.20 1 d PD B -2
H49C H 0.3205 0.7040 0.2209 0.136 Uiso 0.20 1 calc PR B -2
H49D H 0.3093 0.6589 0.1861 0.136 Uiso 0.20 1 calc PR B -2
C50' C 0.3582(10) 0.6500(10) 0.245(2) 0.114(4) Uiso 0.20 1 d PD B -2
H50C H 0.3804 0.6556 0.2134 0.136 Uiso 0.20 1 calc PR B -2
H50D H 0.3687 0.6691 0.2776 0.136 Uiso 0.20 1 calc PR B -2
C51' C 0.3655(11) 0.6005(8) 0.2631(15) 0.114(4) Uiso 0.20 1 d PD B -2
H51D H 0.3985 0.5949 0.2688 0.170 Uiso 0.20 1 calc PR B -2
H51E H 0.3537 0.5798 0.2333 0.170 Uiso 0.20 1 calc PR B -2
H51F H 0.3489 0.5948 0.2990 0.170 Uiso 0.20 1 calc PR B -2

loop_
_atom_site_aniso_label
_atom_site_aniso_U_11
_atom_site_aniso_U_22
_atom_site_aniso_U_33
_atom_site_aniso_U_23
_atom_site_aniso_U_13
_atom_site_aniso_U_12
Ru1 0.03368(13) 0.04048(14) 0.02725(12) 0.00590(10) 0.00052(9) -0.00082(10)
Ru2 0.03535(13) 0.03926(14) 0.02638(12) 0.00279(9) 0.00081(9) 0.00025(10)
S1 0.1020(8) 0.0871(7) 0.0522(5) 0.0274(5) 0.0279(5) 0.0112(6)
F1 0.0585(12) 0.0818(14) 0.0750(13) 0.0252(11) -0.0150(10) -0.0236(11)
F2 0.1023(17) 0.151(2) 0.0389(11) 0.0055(13) -0.0293(11) 0.0067(16)
F3 0.0655(12) 0.0725(13) 0.0581(11) 0.0250(10) -0.0104(10) -0.0186(11)
F4 0.0967(15) 0.0478(11) 0.0520(12) -0.0036(9) -0.0136(10) 0.0103(10)
F5 0.122(2) 0.0988(18) 0.0717(15) -0.0232(13) 0.0287(14) 0.0247(15)
F6 0.0718(13) 0.0622(12) 0.0441(10) 0.0029(9) 0.0012(9) 0.0090(10)
F7 0.0617(12) 0.0744(13) 0.0599(12) 0.0014(10) -0.0180(10) -0.0042(10)
F8 0.0579(13) 0.0765(15) 0.136(2) 0.0112(14) 0.0426(13) -0.0094(11)
F9 0.0617(12) 0.0864(14) 0.0465(10) 0.0159(10) -0.0059(9) -0.0206(11)
F10 0.0660(12) 0.0684(13) 0.0639(12) -0.0176(10) -0.0115(10) 0.0216(10)
F11 0.0985(16) 0.1033(16) 0.0276(10) -0.0082(10) -0.0074(10) 0.0044(13)
F12 0.0743(13) 0.0801(14) 0.0419(10) -0.0172(9) -0.0133(9) 0.0342(11)
N1 0.0348(13) 0.0442(14) 0.0292(12) 0.0051(10) -0.0001(10) -0.0003(11)
N2 0.0359(13) 0.0459(14) 0.0283(12) 0.0053(10) -0.0028(10) 0.0024(11)
N3 0.0372(14) 0.0427(14) 0.0427(14) 0.0083(11) -0.0049(11) -0.0026(11)
N4 0.0459(15) 0.0427(14) 0.0362(13) -0.0022(11) -0.0031(11) -0.0056(12)
N5 0.0413(14) 0.0396(14) 0.0351(13) 0.0037(11) -0.0030(11) 0.0017(11)
N6 0.0359(13) 0.0428(14) 0.0357(13) 0.0013(11) 0.0035(10) 0.0037(11)
N7 0.0331(12) 0.0404(13) 0.0294(12) 0.0032(10) 0.0027(10) 0.0016(10)
N8 0.0394(13) 0.0427(14) 0.0264(12) 0.0034(10) -0.0011(10) -0.0025(11)
N9 0.0422(14) 0.0549(16) 0.0389(15) 0.0119(12) 0.0023(11) -0.0019(12)
C1 0.0460(18) 0.0553(19) 0.0283(15) 0.0019(13) 0.0022(13) 0.0006(15)
C2 0.0483(19) 0.061(2) 0.0377(17) -0.0040(15) 0.0058(14) 0.0080(16)
C3 0.0448(18) 0.0489(19) 0.0493(19) 0.0001(15) -0.0009(15) 0.0096(15)
C4 0.0445(17) 0.0439(17) 0.0355(16) 0.0067(13) -0.0021(13) 0.0045(14)
C5 0.0349(15) 0.0375(16) 0.0314(15) 0.0022(12) 0.0009(12) -0.0039(13)
C6 0.0377(16) 0.0456(17) 0.0310(15) 0.0030(13) -0.0003(12) 0.0068(13)
C7 0.0466(19) 0.057(2) 0.0457(18) 0.0064(15) -0.0053(15) -0.0045(16)
C8 0.056(2) 0.082(3) 0.055(2) -0.0070(19) -0.0201(18) -0.0019(19)
C9 0.066(2) 0.094(3) 0.0291(17) 0.0006(18) -0.0124(16) 0.015(2)
C10 0.060(2) 0.077(2) 0.0349(17) 0.0158(16) 0.0023(16) 0.0104(19)
C11 0.0419(18) 0.057(2) 0.0370(16) 0.0068(14) -0.0011(13) 0.0030(15)
C12 0.0388(17) 0.058(2) 0.0535(19) 0.0144(16) -0.0018(15) -0.0058(16)
C13 0.043(2) 0.060(2) 0.082(3) 0.023(2) -0.0044(18) -0.0108(18)
C14 0.061(2) 0.052(2) 0.083(3) 0.0043(19) -0.017(2) -0.0133(18)
C15 0.057(2) 0.051(2) 0.059(2) 0.0005(16) -0.0089(17) -0.0078(17)
C16 0.0426(17) 0.0395(17) 0.0461(18) 0.0048(14) -0.0102(14) -0.0009(14)
C17 0.0490(19) 0.0449(18) 0.0414(17) -0.0064(14) -0.0050(14) -0.0040(15)
C18 0.066(2) 0.0463(19) 0.047(2) -0.0070(15) -0.0071(16) -0.0009(17)
C19 0.070(2) 0.057(2) 0.068(2) -0.0114(19) -0.0025(19) 0.0091(18)
C20 0.076(3) 0.067(3) 0.058(2) -0.0203(19) 0.0112(19) 0.004(2)
C21 0.074(2) 0.066(2) 0.0412(19) -0.0070(17) 0.0057(17) -0.003(2)
C22 0.054(2) 0.048(2) 0.0493(19) -0.0041(15) -0.0044(15) 0.0000(16)
C23 0.0513(19) 0.0478(19) 0.0422(17) 0.0072(14) -0.0024(14) -0.0004(16)
C24 0.062(2) 0.0449(19) 0.052(2) 0.0095(15) -0.0065(17) 0.0031(17)
C25 0.055(2) 0.0425(19) 0.061(2) -0.0020(16) -0.0078(17) 0.0110(15)
C26 0.0494(19) 0.0457(19) 0.0472(18) -0.0020(15) 0.0038(15) 0.0083(15)
C27 0.0407(17) 0.0396(17) 0.0349(15) -0.0019(13) -0.0013(13) 0.0014(13)
C28 0.0398(17) 0.0356(16) 0.0411(17) -0.0049(13) 0.0049(13) 0.0049(13)
C29 0.047(2) 0.0413(18) 0.056(2) -0.0045(15) -0.0009(16) 0.0020(14)
C30 0.041(2) 0.052(2) 0.093(3) -0.005(2) 0.0005(19) -0.0021(16)
C31 0.049(2) 0.0426(19) 0.091(3) -0.0007(19) 0.028(2) -0.0032(16)
C32 0.062(2) 0.049(2) 0.053(2) -0.0014(16) 0.0195(17) -0.0060(17)
C33 0.0451(19) 0.0467(18) 0.0467(18) -0.0064(15) 0.0023(15) -0.0026(15)
C34 0.0406(17) 0.0486(18) 0.0370(16) 0.0096(14) 0.0032(13) 0.0026(15)
C35 0.049(2) 0.059(2) 0.054(2) 0.0179(16) 0.0033(16) -0.0119(17)
C36 0.067(2) 0.066(2) 0.059(2) 0.0078(18) -0.0071(18) -0.0293(19)
C37 0.061(2) 0.066(2) 0.0412(18) 0.0030(16) -0.0060(16) -0.0196(18)
C38 0.0353(15) 0.0438(17) 0.0322(15) 0.0013(13) 0.0002(12) -0.0007(13)
C39 0.0387(16) 0.0443(17) 0.0286(14) 0.0007(13) 0.0031(12) -0.0040(13)
C40 0.0410(17) 0.0492(19) 0.0428(17) -0.0032(14) 0.0002(14) 0.0031(15)
C41 0.055(2) 0.065(2) 0.0364(17) -0.0149(16) 0.0097(15) -0.0030(17)
C42 0.065(2) 0.067(2) 0.0257(16) 0.0007(15) -0.0009(15) -0.0009(18)
C43 0.064(2) 0.057(2) 0.0347(17) 0.0034(15) -0.0091(15) 0.0075(17)
C44 0.0489(18) 0.0521(19) 0.0318(15) -0.0035(14) -0.0008(13) 0.0061(15)
C45 0.0384(17) 0.0417(17) 0.0453(18) 0.0047(14) 0.0010(14) 0.0042(13)

loop_
_atom_type_symbol
_atom_type_description
_atom_type_scat_dispersion_real
_atom_type_scat_dispersion_imag
_atom_type_scat_source
C C 0.0033 0.0016 'International Tables Vol C Tables 4.2.6.8 and 6.1.1.4'
H H 0.0000 0.0000 'International Tables Vol C Tables 4.2.6.8 and 6.1.1.4'
N N 0.0061 0.0033 'International Tables Vol C Tables 4.2.6.8 and 6.1.1.4'
F F 0.0171 0.0103 'International Tables Vol C Tables 4.2.6.8 and 6.1.1.4'
S S 0.1246 0.1234 'International Tables Vol C Tables 4.2.6.8 and 6.1.1.4'
Ru Ru -1.2594 0.8363 'International Tables Vol C Tables 4.2.6.8 and 6.1.1.4'

loop_
_geom_angle_atom_site_label_1
_geom_angle_atom_site_label_2
_geom_angle_atom_site_label_3
_geom_angle
_geom_angle_site_symmetry_1
_geom_angle_site_symmetry_3
_geom_angle_publ_flag
N8 Ru1 N1 90.64(9) . . ?
N8 Ru1 N3 176.34(9) . . ?
N1 Ru1 N3 90.24(9) . . ?
N8 Ru1 N5 91.82(9) . . ?
N1 Ru1 N5 176.10(8) . . ?
N3 Ru1 N5 87.11(9) . . ?
N8 Ru1 N9 90.41(9) . . ?
N1 Ru1 N9 91.77(9) . . ?
N3 Ru1 N9 93.11(9) . . ?
N5 Ru1 N9 91.23(9) . . ?
N8 Ru1 Ru2 88.54(6) . . ?
N1 Ru1 Ru2 89.32(6) . . ?
N3 Ru1 Ru2 87.92(6) . . ?
N5 Ru1 Ru2 87.72(6) . . ?
N9 Ru1 Ru2 178.49(7) . . ?
N4 Ru2 N2 91.09(9) . . ?
N4 Ru2 N6 90.76(9) . . ?
N2 Ru2 N6 177.93(9) . . ?
N4 Ru2 N7 175.74(9) . . ?
N2 Ru2 N7 93.01(9) . . ?
N6 Ru2 N7 85.16(9) . . ?
N4 Ru2 Ru1 90.73(7) . . ?
N2 Ru2 Ru1 89.57(6) . . ?
N6 Ru2 Ru1 89.47(6) . . ?
N7 Ru2 Ru1 90.48(6) . . ?
C1 N1 C5 117.9(2) . . ?
C1 N1 Ru1 122.89(18) . . ?
C5 N1 Ru1 119.09(17) . . ?
C5 N2 C6 116.4(2) . . ?
C5 N2 Ru2 120.94(17) . . ?
C6 N2 Ru2 122.25(17) . . ?
C12 N3 C16 118.8(3) . . ?
C12 N3 Ru1 121.5(2) . . ?
C16 N3 Ru1 119.46(19) . . ?
C16 N4 C17 117.6(2) . . ?
C16 N4 Ru2 120.27(19) . . ?
C17 N4 Ru2 120.81(18) . . ?
C27 N5 C23 118.8(2) . . ?
C27 N5 Ru1 119.96(18) . . ?
C23 N5 Ru1 121.3(2) . . ?
C27 N6 C28 120.1(2) . . ?
C27 N6 Ru2 119.06(18) . . ?
C28 N6 Ru2 120.82(18) . . ?
C34 N7 C38 119.7(2) . . ?
C34 N7 Ru2 119.82(18) . . ?
C38 N7 Ru2 119.41(18) . . ?
C38 N8 C39 116.8(2) . . ?
C38 N8 Ru1 121.50(17) . . ?
C39 N8 Ru1 121.60(17) . . ?
C45 N9 Ru1 176.5(2) . . ?
N1 C1 C2 123.8(3) . . ?
C1 C2 C3 118.3(3) . . ?
C4 C3 C2 119.3(3) . . ?
C3 C4 C5 120.4(3) . . ?
N2 C5 N1 116.3(2) . . ?
N2 C5 C4 123.5(2) . . ?
N1 C5 C4 120.3(2) . . ?
C7 C6 C11 114.5(3) . . ?
C7 C6 N2 122.0(3) . . ?
C11 C6 N2 123.5(3) . . ?
F1 C7 C8 118.6(3) . . ?
F1 C7 C6 117.2(3) . . ?
C8 C7 C6 124.2(3) . . ?
C9 C8 C7 116.9(3) . . ?
F2 C9 C10 117.9(3) . . ?
F2 C9 C8 118.6(3) . . ?
C10 C9 C8 123.4(3) . . ?
C9 C10 C11 116.6(3) . . ?
F3 C11 C10 117.8(3) . . ?
F3 C11 C6 117.9(2) . . ?
C10 C11 C6 124.3(3) . . ?
N3 C12 C13 122.8(3) . . ?
C12 C13 C14 118.6(3) . . ?
C15 C14 C13 119.9(3) . . ?
C14 C15 C16 119.9(3) . . ?
N4 C16 N3 116.3(2) . . ?
N4 C16 C15 123.7(3) . . ?
N3 C16 C15 119.9(3) . . ?
C18 C17 C22 114.4(3) . . ?
C18 C17 N4 121.8(3) . . ?
C22 C17 N4 123.5(3) . . ?
F4 C18 C19 118.6(3) . . ?
F4 C18 C17 117.1(3) . . ?
C19 C18 C17 124.2(3) . . ?
C20 C19 C18 117.0(3) . . ?
F5 C20 C21 118.5(3) . . ?
F5 C20 C19 118.3(3) . . ?
C21 C20 C19 123.2(3) . . ?
C20 C21 C22 117.2(3) . . ?
F6 C22 C21 118.3(3) . . ?
F6 C22 C17 117.7(3) . . ?
C21 C22 C17 124.0(3) . . ?
N5 C23 C24 123.2(3) . . ?
C23 C24 C25 118.7(3) . . ?
C26 C25 C24 119.2(3) . . ?
C25 C26 C27 120.5(3) . . ?
N5 C27 N6 115.6(2) . . ?
N5 C27 C26 119.6(3) . . ?
N6 C27 C26 124.7(3) . . ?
C29 C28 C33 113.3(3) . . ?
C29 C28 N6 125.4(3) . . ?
C33 C28 N6 121.1(3) . . ?
F7 C29 C30 117.3(3) . . ?
F7 C29 C28 118.6(3) . . ?
C30 C29 C28 124.0(3) . . ?
C31 C30 C29 117.4(3) . . ?
C32 C31 C30 123.3(3) . . ?
C32 C31 F8 118.0(3) . . ?
C30 C31 F8 118.7(4) . . ?
C31 C32 C33 116.3(3) . . ?
F9 C33 C32 117.3(3) . . ?
F9 C33 C28 117.3(3) . . ?
C32 C33 C28 125.4(3) . . ?
C35 C34 N7 122.7(3) . . ?
C34 C35 C36 118.7(3) . . ?
C37 C36 C35 119.4(3) . . ?
C36 C37 C38 120.8(3) . . ?
N8 C38 N7 116.5(2) . . ?
N8 C38 C37 125.0(2) . . ?
N7 C38 C37 118.5(3) . . ?
C40 C39 C44 114.4(2) . . ?
C40 C39 N8 123.3(3) . . ?
C44 C39 N8 122.3(2) . . ?
F10 C40 C41 118.7(3) . . ?
F10 C40 C39 117.4(3) . . ?
C41 C40 C39 123.9(3) . . ?
C42 C41 C40 117.1(3) . . ?
C41 C42 C43 123.7(3) . . ?
C41 C42 F11 118.5(3) . . ?
C43 C42 F11 117.8(3) . . ?
C42 C43 C44 116.5(3) . . ?
F12 C44 C43 117.2(3) . . ?
F12 C44 C39 118.3(2) . . ?
C43 C44 C39 124.5(3) . . ?
N9 C45 S1 179.3(3) . . ?
C46 C47 C48 116(2) . . ?
C49 C48 C47 137(2) . . ?
C50 C49 C48 92.2(17) . . ?
C49 C50 C51 105(2) . . ?
C48' C47' C46' 117(2) . . ?
C49' C48' C47' 136(2) . . ?
C48' C49' C50' 135(3) . . ?
C51' C50' C49' 126(3) . . ?

loop_
_geom_bond_atom_site_label_1
_geom_bond_atom_site_label_2
_geom_bond_distance
_geom_bond_site_symmetry_2
_geom_bond_publ_flag
Ru1 N8 2.084(2) . ?
Ru1 N1 2.093(2) . ?
Ru1 N3 2.098(2) . ?
Ru1 N5 2.100(2) . ?
Ru1 N9 2.123(2) . ?
Ru1 Ru2 2.2830(3) . ?
Ru2 N4 2.026(2) . ?
Ru2 N2 2.045(2) . ?
Ru2 N6 2.054(2) . ?
Ru2 N7 2.073(2) . ?
S1 C45 1.609(3) . ?
F1 C7 1.349(3) . ?
F2 C9 1.354(3) . ?
F3 C11 1.347(3) . ?
F4 C18 1.342(4) . ?
F5 C20 1.357(4) . ?
F6 C22 1.347(3) . ?
F7 C29 1.352(4) . ?
F8 C31 1.364(4) . ?
F9 C33 1.361(3) . ?
F10 C40 1.350(3) . ?
F11 C42 1.364(3) . ?
F12 C44 1.345(3) . ?
N1 C1 1.357(3) . ?
N1 C5 1.364(3) . ?
N2 C5 1.366(3) . ?
N2 C6 1.413(3) . ?
N3 C12 1.359(4) . ?
N3 C16 1.364(4) . ?
N4 C16 1.363(4) . ?
N4 C17 1.422(4) . ?
N5 C27 1.356(3) . ?
N5 C23 1.359(3) . ?
N6 C27 1.367(3) . ?
N6 C28 1.399(3) . ?
N7 C34 1.360(3) . ?
N7 C38 1.364(3) . ?
N8 C38 1.345(3) . ?
N8 C39 1.422(3) . ?
N9 C45 1.154(3) . ?
C1 C2 1.367(4) . ?
C2 C3 1.391(4) . ?
C3 C4 1.364(4) . ?
C4 C5 1.406(4) . ?
C6 C7 1.386(4) . ?
C6 C11 1.387(4) . ?
C7 C8 1.372(4) . ?
C8 C9 1.368(5) . ?
C9 C10 1.365(5) . ?
C10 C11 1.378(4) . ?
C12 C13 1.365(5) . ?
C13 C14 1.388(5) . ?
C14 C15 1.361(5) . ?
C15 C16 1.408(4) . ?
C17 C18 1.389(4) . ?
C17 C22 1.393(4) . ?
C18 C19 1.376(5) . ?
C19 C20 1.365(5) . ?
C20 C21 1.366(5) . ?
C21 C22 1.376(4) . ?
C23 C24 1.360(4) . ?
C24 C25 1.384(4) . ?
C25 C26 1.370(4) . ?
C26 C27 1.405(4) . ?
C28 C29 1.390(4) . ?
C28 C33 1.391(4) . ?
C29 C30 1.378(4) . ?
C30 C31 1.361(5) . ?
C31 C32 1.358(5) . ?
C32 C33 1.376(4) . ?
C34 C35 1.360(4) . ?
C35 C36 1.391(4) . ?
C36 C37 1.364(4) . ?
C37 C38 1.413(4) . ?
C39 C40 1.387(4) . ?
C39 C44 1.385(4) . ?
C40 C41 1.383(4) . ?
C41 C42 1.357(4) . ?
C42 C43 1.361(4) . ?
C43 C44 1.381(4) . ?
C46 C47 1.505(10) . ?
C47 C48 1.510(10) . ?
C48 C49 1.505(10) . ?
C49 C50 1.494(10) . ?
C50 C51 1.506(10) . ?
C46' C47' 1.503(10) . ?
C47' C48' 1.494(10) . ?
C48' C49' 1.492(10) . ?
C49' C50' 1.497(10) . ?
C50' C51' 1.492(10) . ?

loop_
_geom_torsion_atom_site_label_1
_geom_torsion_atom_site_label_2
_geom_torsion_atom_site_label_3
_geom_torsion_atom_site_label_4
_geom_torsion
_geom_torsion_site_symmetry_1
_geom_torsion_site_symmetry_2
_geom_torsion_site_symmetry_3
_geom_torsion_site_symmetry_4
_geom_torsion_publ_flag
N8 Ru1 Ru2 N4 -161.99(9) . . . . ?
N1 Ru1 Ru2 N4 107.35(9) . . . . ?
N3 Ru1 Ru2 N4 17.08(9) . . . . ?
N5 Ru1 Ru2 N4 -70.10(9) . . . . ?
N8 Ru1 Ru2 N2 106.93(9) . . . . ?
N1 Ru1 Ru2 N2 16.27(9) . . . . ?
N3 Ru1 Ru2 N2 -74.00(9) . . . . ?
N5 Ru1 Ru2 N2 -161.19(9) . . . . ?
N8 Ru1 Ru2 N6 -71.24(9) . . . . ?
N1 Ru1 Ru2 N6 -161.90(9) . . . . ?
N3 Ru1 Ru2 N6 107.84(9) . . . . ?
N5 Ru1 Ru2 N6 20.65(9) . . . . ?
N8 Ru1 Ru2 N7 13.92(8) . . . . ?
N1 Ru1 Ru2 N7 -76.74(8) . . . . ?
N3 Ru1 Ru2 N7 -167.01(9) . . . . ?
N5 Ru1 Ru2 N7 105.81(8) . . . . ?
N8 Ru1 N1 C1 77.7(2) . . . . ?
N3 Ru1 N1 C1 -105.9(2) . . . . ?
N9 Ru1 N1 C1 -12.8(2) . . . . ?
Ru2 Ru1 N1 C1 166.2(2) . . . . ?
N8 Ru1 N1 C5 -107.07(19) . . . . ?
N3 Ru1 N1 C5 69.4(2) . . . . ?
N9 Ru1 N1 C5 162.5(2) . . . . ?
Ru2 Ru1 N1 C5 -18.53(19) . . . . ?
N4 Ru2 N2 C5 -110.9(2) . . . . ?
N7 Ru2 N2 C5 70.3(2) . . . . ?
Ru1 Ru2 N2 C5 -20.2(2) . . . . ?
N4 Ru2 N2 C6 61.3(2) . . . . ?
N7 Ru2 N2 C6 -117.5(2) . . . . ?
Ru1 Ru2 N2 C6 152.1(2) . . . . ?
N1 Ru1 N3 C12 76.7(2) . . . . ?
N5 Ru1 N3 C12 -106.1(2) . . . . ?
N9 Ru1 N3 C12 -15.1(2) . . . . ?
Ru2 Ru1 N3 C12 166.0(2) . . . . ?
N1 Ru1 N3 C16 -109.5(2) . . . . ?
N5 Ru1 N3 C16 67.6(2) . . . . ?
N9 Ru1 N3 C16 158.7(2) . . . . ?
Ru2 Ru1 N3 C16 -20.2(2) . . . . ?
N2 Ru2 N4 C16 69.2(2) . . . . ?
N6 Ru2 N4 C16 -109.8(2) . . . . ?
Ru1 Ru2 N4 C16 -20.4(2) . . . . ?
N2 Ru2 N4 C17 -124.3(2) . . . . ?
N6 Ru2 N4 C17 56.6(2) . . . . ?
Ru1 Ru2 N4 C17 146.1(2) . . . . ?
N8 Ru1 N5 C27 66.9(2) . . . . ?
N3 Ru1 N5 C27 -109.6(2) . . . . ?
N9 Ru1 N5 C27 157.4(2) . . . . ?
Ru2 Ru1 N5 C27 -21.5(2) . . . . ?
N8 Ru1 N5 C23 -113.6(2) . . . . ?
N3 Ru1 N5 C23 69.9(2) . . . . ?
N9 Ru1 N5 C23 -23.1(2) . . . . ?
Ru2 Ru1 N5 C23 158.0(2) . . . . ?
N4 Ru2 N6 C27 62.8(2) . . . . ?
N7 Ru2 N6 C27 -118.4(2) . . . . ?
Ru1 Ru2 N6 C27 -27.9(2) . . . . ?
N4 Ru2 N6 C28 -119.7(2) . . . . ?
N7 Ru2 N6 C28 59.0(2) . . . . ?
Ru1 Ru2 N6 C28 149.5(2) . . . . ?
N2 Ru2 N7 C34 84.5(2) . . . . ?
N6 Ru2 N7 C34 -96.5(2) . . . . ?
Ru1 Ru2 N7 C34 174.07(19) . . . . ?
N2 Ru2 N7 C38 -107.2(2) . . . . ?
N6 Ru2 N7 C38 71.8(2) . . . . ?
Ru1 Ru2 N7 C38 -17.63(19) . . . . ?
N1 Ru1 N8 C38 73.5(2) . . . . ?
N5 Ru1 N8 C38 -103.5(2) . . . . ?
N9 Ru1 N8 C38 165.2(2) . . . . ?
Ru2 Ru1 N8 C38 -15.8(2) . . . . ?
N1 Ru1 N8 C39 -103.9(2) . . . . ?
N5 Ru1 N8 C39 79.1(2) . . . . ?
N9 Ru1 N8 C39 -12.1(2) . . . . ?
Ru2 Ru1 N8 C39 166.8(2) . . . . ?
C5 N1 C1 C2 -1.3(4) . . . . ?
Ru1 N1 C1 C2 174.0(2) . . . . ?
N1 C1 C2 C3 -0.1(5) . . . . ?
C1 C2 C3 C4 0.4(5) . . . . ?
C2 C3 C4 C5 0.8(4) . . . . ?
C6 N2 C5 N1 -162.1(2) . . . . ?
Ru2 N2 C5 N1 10.6(3) . . . . ?
C6 N2 C5 C4 18.9(4) . . . . ?
Ru2 N2 C5 C4 -168.4(2) . . . . ?
C1 N1 C5 N2 -176.5(2) . . . . ?
Ru1 N1 C5 N2 8.0(3) . . . . ?
C1 N1 C5 C4 2.5(4) . . . . ?
Ru1 N1 C5 C4 -173.05(19) . . . . ?
C3 C4 C5 N2 176.6(3) . . . . ?
C3 C4 C5 N1 -2.3(4) . . . . ?
C5 N2 C6 C7 69.8(4) . . . . ?
Ru2 N2 C6 C7 -102.8(3) . . . . ?
C5 N2 C6 C11 -110.7(3) . . . . ?
Ru2 N2 C6 C11 76.7(3) . . . . ?
C11 C6 C7 F1 178.8(3) . . . . ?
N2 C6 C7 F1 -1.7(4) . . . . ?
C11 C6 C7 C8 0.0(5) . . . . ?
N2 C6 C7 C8 179.5(3) . . . . ?
F1 C7 C8 C9 -179.0(3) . . . . ?
C6 C7 C8 C9 -0.2(5) . . . . ?
C7 C8 C9 F2 178.9(3) . . . . ?
C7 C8 C9 C10 0.5(6) . . . . ?
F2 C9 C10 C11 -178.9(3) . . . . ?
C8 C9 C10 C11 -0.5(5) . . . . ?
C9 C10 C11 F3 -179.8(3) . . . . ?
C9 C10 C11 C6 0.3(5) . . . . ?
C7 C6 C11 F3 -179.9(3) . . . . ?
N2 C6 C11 F3 0.6(4) . . . . ?
C7 C6 C11 C10 0.0(5) . . . . ?
N2 C6 C11 C10 -179.5(3) . . . . ?
C16 N3 C12 C13 -2.0(4) . . . . ?
Ru1 N3 C12 C13 171.9(2) . . . . ?
N3 C12 C13 C14 0.9(5) . . . . ?
C12 C13 C14 C15 -0.3(5) . . . . ?
C13 C14 C15 C16 0.6(5) . . . . ?
C17 N4 C16 N3 -157.5(3) . . . . ?
Ru2 N4 C16 N3 9.4(3) . . . . ?
C17 N4 C16 C15 24.2(4) . . . . ?
Ru2 N4 C16 C15 -168.8(2) . . . . ?
C12 N3 C16 N4 -176.0(3) . . . . ?
Ru1 N3 C16 N4 10.0(3) . . . . ?
C12 N3 C16 C15 2.3(4) . . . . ?
Ru1 N3 C16 C15 -171.7(2) . . . . ?
C14 C15 C16 N4 176.5(3) . . . . ?
C14 C15 C16 N3 -1.7(5) . . . . ?
C16 N4 C17 C18 62.7(4) . . . . ?
Ru2 N4 C17 C18 -104.1(3) . . . . ?
C16 N4 C17 C22 -122.7(3) . . . . ?
Ru2 N4 C17 C22 70.4(3) . . . . ?
C22 C17 C18 F4 -179.1(3) . . . . ?
N4 C17 C18 F4 -4.1(4) . . . . ?
C22 C17 C18 C19 0.5(5) . . . . ?
N4 C17 C18 C19 175.6(3) . . . . ?
F4 C18 C19 C20 179.4(3) . . . . ?
C17 C18 C19 C20 -0.3(5) . . . . ?
C18 C19 C20 F5 178.8(3) . . . . ?
C18 C19 C20 C21 0.0(6) . . . . ?
F5 C20 C21 C22 -178.8(3) . . . . ?
C19 C20 C21 C22 0.1(6) . . . . ?
C20 C21 C22 F6 -177.9(3) . . . . ?
C20 C21 C22 C17 0.2(5) . . . . ?
C18 C17 C22 F6 177.6(3) . . . . ?
N4 C17 C22 F6 2.7(5) . . . . ?
C18 C17 C22 C21 -0.5(5) . . . . ?
N4 C17 C22 C21 -175.4(3) . . . . ?
C27 N5 C23 C24 -2.7(4) . . . . ?
Ru1 N5 C23 C24 177.7(2) . . . . ?
N5 C23 C24 C25 1.0(5) . . . . ?
C23 C24 C25 C26 0.5(5) . . . . ?
C24 C25 C26 C27 -0.3(5) . . . . ?
C23 N5 C27 N6 -173.5(2) . . . . ?
Ru1 N5 C27 N6 6.0(3) . . . . ?
C23 N5 C27 C26 2.8(4) . . . . ?
Ru1 N5 C27 C26 -177.7(2) . . . . ?
C28 N6 C27 N5 -160.0(2) . . . . ?
Ru2 N6 C27 N5 17.5(3) . . . . ?
C28 N6 C27 C26 23.9(4) . . . . ?
Ru2 N6 C27 C26 -158.6(2) . . . . ?
C25 C26 C27 N5 -1.4(4) . . . . ?
C25 C26 C27 N6 174.6(3) . . . . ?
C27 N6 C28 C29 43.3(4) . . . . ?
Ru2 N6 C28 C29 -134.1(3) . . . . ?
C27 N6 C28 C33 -143.6(3) . . . . ?
Ru2 N6 C28 C33 39.0(3) . . . . ?
C33 C28 C29 F7 -173.9(3) . . . . ?
N6 C28 C29 F7 -0.3(4) . . . . ?
C33 C28 C29 C30 6.3(4) . . . . ?
N6 C28 C29 C30 179.9(3) . . . . ?
F7 C29 C30 C31 177.3(3) . . . . ?
C28 C29 C30 C31 -2.9(5) . . . . ?
C29 C30 C31 C32 -2.0(5) . . . . ?
C29 C30 C31 F8 179.6(3) . . . . ?
C30 C31 C32 C33 2.7(5) . . . . ?
F8 C31 C32 C33 -179.0(3) . . . . ?
C31 C32 C33 F9 -176.8(3) . . . . ?
C31 C32 C33 C28 1.4(5) . . . . ?
C29 C28 C33 F9 172.6(3) . . . . ?
N6 C28 C33 F9 -1.3(4) . . . . ?
C29 C28 C33 C32 -5.6(4) . . . . ?
N6 C28 C33 C32 -179.5(3) . . . . ?
C38 N7 C34 C35 1.1(4) . . . . ?
Ru2 N7 C34 C35 169.4(2) . . . . ?
N7 C34 C35 C36 0.6(5) . . . . ?
C34 C35 C36 C37 -1.9(5) . . . . ?
C35 C36 C37 C38 1.6(6) . . . . ?
C39 N8 C38 N7 -176.2(2) . . . . ?
Ru1 N8 C38 N7 6.3(3) . . . . ?
C39 N8 C38 C37 3.1(4) . . . . ?
Ru1 N8 C38 C37 -174.4(2) . . . . ?
C34 N7 C38 N8 178.0(2) . . . . ?
Ru2 N7 C38 N8 9.7(3) . . . . ?
C34 N7 C38 C37 -1.4(4) . . . . ?
Ru2 N7 C38 C37 -169.7(2) . . . . ?
C36 C37 C38 N8 -179.3(3) . . . . ?
C36 C37 C38 N7 0.1(5) . . . . ?
C38 N8 C39 C40 -78.6(3) . . . . ?
Ru1 N8 C39 C40 98.9(3) . . . . ?
C38 N8 C39 C44 101.9(3) . . . . ?
Ru1 N8 C39 C44 -80.6(3) . . . . ?
C44 C39 C40 F10 -178.6(3) . . . . ?
N8 C39 C40 F10 1.9(4) . . . . ?
C44 C39 C40 C41 0.0(4) . . . . ?
N8 C39 C40 C41 -179.5(3) . . . . ?
F10 C40 C41 C42 179.5(3) . . . . ?
C39 C40 C41 C42 0.9(5) . . . . ?
C40 C41 C42 C43 -1.0(5) . . . . ?
C40 C41 C42 F11 179.6(3) . . . . ?
C41 C42 C43 C44 0.2(5) . . . . ?
F11 C42 C43 C44 179.5(3) . . . . ?
C42 C43 C44 F12 -178.2(3) . . . . ?
C42 C43 C44 C39 0.9(5) . . . . ?
C40 C39 C44 F12 178.1(3) . . . . ?
N8 C39 C44 F12 -2.3(4) . . . . ?
C40 C39 C44 C43 -1.0(4) . . . . ?
N8 C39 C44 C43 178.6(3) . . . . ?
C46 C47 C48 C49 150(3) . . . . ?
C47 C48 C49 C50 64(4) . . . . ?
C48 C49 C50 C51 177(3) . . . . ?
C46' C47' C48' C49' 145(4) . . . . ?
C47' C48' C49' C50' 84(5) . . . . ?
C48' C49' C50' C51' 49(6) . . . . ?
